data_1568413
loop_
_publ_author_name
'Muller, Cyprien'
'Hork\'y, Filip'
'Vayer, Marie'
'Golushko, Andrei'
'Leb&#x0153;uf, David'
'Moran, Joseph'

_publ_section_title
;
 Synthesis of functionalised isochromans: epoxides as aldehyde surrogates
 in hexafluoroisopropanol
;
_journal_issue 11
_journal_name_full 'Chemical Science'
_journal_page_first 2983
_journal_page_last 2989
_journal_paper_doi 10.1039/D2SC06692K
_journal_volume 14
_journal_year 2023
_chemical_formula_moiety 'C22 H14 F5 N O3'
_chemical_formula_sum 'C22 H14 F5 N O3'
_chemical_formula_weight 435.34
_chemical_name_systematic 1-(4-nitrobenzyl)-4-(perfluorophenyl)isochromane
_space_group_crystal_system monoclinic
_space_group_IT_number 14
_space_group_name_Hall '-P 2ybc'
_space_group_name_H-M_alt 'P 1 21/c 1'
_atom_sites_solution_hydrogens geom
_atom_sites_solution_primary direct
_atom_sites_solution_secondary difmap
_audit_block_doi 10.5517/ccdc.csd.cc2f5dz0
_audit_creation_method SHELXL-2014/7
_audit_update_record
;
2023-02-02 deposited with the CCDC.	2023-02-15 downloaded from the CCDC.
;
_cell_angle_alpha 90
_cell_angle_beta 98.700(3)
_cell_angle_gamma 90
_cell_formula_units_Z 8
_cell_length_a 41.4191(17)
_cell_length_b 6.5104(3)
_cell_length_c 14.0699(6)
_cell_measurement_reflns_used 9955
_cell_measurement_temperature 120(2)
_cell_measurement_theta_max 66.37
_cell_measurement_theta_min 3.24
_cell_volume 3750.4(3)
_computing_cell_refinement 'Bruker SAINT'
_computing_data_collection 'Bruker APEX3'
_computing_data_reduction 'Bruker SAINT'
_computing_molecular_graphics 'Bruker SHELXTL'
_computing_publication_material 'Bruker SHELXTL'
_computing_structure_refinement 'SHELXL-2014/7 (Sheldrick, 2014)'
_computing_structure_solution 'SHELXT 2014/5 (Sheldrick, 2014)'
_diffrn_ambient_temperature 120(2)
_diffrn_measured_fraction_theta_full 0.999
_diffrn_measured_fraction_theta_max 0.999
_diffrn_measurement_device_type 'Bruker PHOTON-III CPAD'
_diffrn_measurement_method '\f and \w shuterless scans'
_diffrn_radiation_type CuK\a
_diffrn_radiation_wavelength 1.54178
_diffrn_reflns_av_R_equivalents 0.0940
_diffrn_reflns_av_unetI/netI 0.0443
_diffrn_reflns_Laue_measured_fraction_full 0.999
_diffrn_reflns_Laue_measured_fraction_max 0.999
_diffrn_reflns_limit_h_max 49
_diffrn_reflns_limit_h_min -49
_diffrn_reflns_limit_k_max 7
_diffrn_reflns_limit_k_min -7
_diffrn_reflns_limit_l_max 16
_diffrn_reflns_limit_l_min -16
_diffrn_reflns_number 72332
_diffrn_reflns_point_group_measured_fraction_full 0.999
_diffrn_reflns_point_group_measured_fraction_max 0.999
_diffrn_reflns_theta_full 66.527
_diffrn_reflns_theta_max 66.527
_diffrn_reflns_theta_min 2.158
_diffrn_source 'Cu-ImuS DIAMOND microfocus tube'
_exptl_absorpt_coefficient_mu 1.186
_exptl_absorpt_correction_T_max 0.7528
_exptl_absorpt_correction_T_min 0.6091
_exptl_absorpt_correction_type multi-scan
_exptl_absorpt_process_details sadabs
_exptl_crystal_colour colourless
_exptl_crystal_density_diffrn 1.542
_exptl_crystal_description plate
_exptl_crystal_F_000 1776
_exptl_crystal_recrystallization_method 'Re-crystallisation from solvent: DCM/Hx'
_exptl_crystal_size_max 0.180
_exptl_crystal_size_mid 0.140
_exptl_crystal_size_min 0.060
_refine_diff_density_max 0.817
_refine_diff_density_min -0.429
_refine_diff_density_rms 0.085
_refine_ls_extinction_coef 0.0021(3)
_refine_ls_extinction_expression Fc^*^=kFc[1+0.001xFc^2^\l^3^/sin(2\q)]^-1/4^
_refine_ls_extinction_method 'SHELXL-2014/7 (Sheldrick 2014'
_refine_ls_goodness_of_fit_ref 1.032
_refine_ls_hydrogen_treatment constr
_refine_ls_matrix_type full
_refine_ls_number_parameters 560
_refine_ls_number_reflns 6631
_refine_ls_number_restraints 0
_refine_ls_restrained_S_all 1.032
_refine_ls_R_factor_all 0.1074
_refine_ls_R_factor_gt 0.0826
_refine_ls_shift/su_max 0.000
_refine_ls_shift/su_mean 0.000
_refine_ls_structure_factor_coef Fsqd
_refine_ls_weighting_details 'w=1/[\s^2^(Fo^2^)+(0.1247P)^2^+6.2158P] where P=(Fo^2^+2Fc^2^)/3'
_refine_ls_weighting_scheme calc
_refine_ls_wR_factor_gt 0.2203
_refine_ls_wR_factor_ref 0.2430
_reflns_Friedel_coverage 0.000
_reflns_number_gt 4677
_reflns_number_total 6631
_reflns_threshold_expression 'I > 2\s(I)'
_cod_data_source_file d2sc06692k2.cif
_cod_data_source_block jmcm220131
_cod_depositor_comments 'Adding full bibliography for 1568413--1568416.cif.'
_cod_original_sg_symbol_H-M 'P 21/c'
_cod_database_code 1568413
_shelx_shelxl_version_number 2014/7
_shelx_space_group_comment
;
The symmetry employed for this shelxl refinement is uniquely defined
by the following loop, which should always be used as a source of
symmetry information in preference to the above space-group names.
They are only intended as comments.
;
_shelx_estimated_absorpt_t_min 0.815
_shelx_estimated_absorpt_t_max 0.932

loop_
_space_group_symop_operation_xyz
'x, y, z'
'-x, y+1/2, -z+1/2'
'-x, -y, -z'
'x, -y-1/2, z-1/2'

loop_
_atom_site_label
_atom_site_type_symbol
_atom_site_fract_x
_atom_site_fract_y
_atom_site_fract_z
_atom_site_U_iso_or_equiv
_atom_site_adp_type
_atom_site_occupancy
_atom_site_site_symmetry_order
_atom_site_calc_flag
_atom_site_refinement_flags_posn
_atom_site_refinement_flags_adp
_atom_site_refinement_flags_occupancy
_atom_site_disorder_assembly
_atom_site_disorder_group
C1 C 0.76725(9) 0.2971(7) 0.6010(3) 0.0411(9) Uani 1 1 d . . . . .
C2 C 0.73773(9) 0.2018(7) 0.5711(2) 0.0402(9) Uani 1 1 d . . . . .
H2 H 0.7370 0.0597 0.5554 0.048 Uiso 1 1 calc R U . . .
C3 C 0.70920(10) 0.3153(7) 0.5640(3) 0.0451(10) Uani 1 1 d . . . . .
H3 H 0.6890 0.2527 0.5391 0.054 Uiso 1 1 calc R U . . .
C4 C 0.70981(11) 0.5211(7) 0.5930(3) 0.0510(11) Uani 1 1 d . . . . .
C5 C 0.74006(11) 0.6128(7) 0.6215(3) 0.0508(11) Uani 1 1 d . . . . .
H5 H 0.7409 0.7534 0.6397 0.061 Uiso 1 1 calc R U . . .
C6 C 0.76924(11) 0.5041(7) 0.6240(3) 0.0471(10) Uani 1 1 d . . . . .
H6 H 0.7898 0.5699 0.6409 0.056 Uiso 1 1 calc R U . . .
C7 C 0.67781(12) 0.6339(9) 0.5971(3) 0.0605(12) Uani 1 1 d . . . . .
H7A H 0.6626 0.5392 0.6231 0.073 Uiso 1 1 calc R U . . .
H7B H 0.6822 0.7503 0.6425 0.073 Uiso 1 1 calc R U . . .
C8 C 0.66150(11) 0.7143(9) 0.5032(3) 0.0614(13) Uani 1 1 d . . . . .
H8 H 0.6773 0.8078 0.4776 0.074 Uiso 1 1 calc R U . . .
C9 C 0.63127(10) 0.8358(8) 0.5102(3) 0.0507(11) Uani 1 1 d . . . . .
C10 C 0.63237(11) 0.9983(8) 0.5776(3) 0.0550(12) Uani 1 1 d . . . . .
H10 H 0.6521 1.0239 0.6200 0.066 Uiso 1 1 calc R U . . .
C11 C 0.60595(11) 1.1180(8) 0.5831(3) 0.0534(11) Uani 1 1 d . . . . .
H11 H 0.6071 1.2240 0.6299 0.064 Uiso 1 1 calc R U . . .
C12 C 0.57759(12) 1.0860(8) 0.5209(3) 0.0592(12) Uani 1 1 d . . . . .
H12 H 0.5597 1.1769 0.5213 0.071 Uiso 1 1 calc R U . . .
C13 C 0.57488(12) 0.9243(9) 0.4583(3) 0.0642(14) Uani 1 1 d . . . . .
H13 H 0.5545 0.8958 0.4197 0.077 Uiso 1 1 calc R U . . .
C14 C 0.60200(11) 0.8006(8) 0.4507(3) 0.0533(11) Uani 1 1 d . . . . .
C15 C 0.59983(12) 0.6184(9) 0.3817(3) 0.0639(13) Uani 1 1 d . . . . .
H15 H 0.5929 0.4959 0.4165 0.077 Uiso 1 1 calc R U . . .
C16 C 0.63332(12) 0.5741(11) 0.3571(3) 0.0764(18) Uani 1 1 d . . . . .
H16A H 0.6323 0.4507 0.3156 0.092 Uiso 1 1 calc R U . . .
H16B H 0.6405 0.6912 0.3206 0.092 Uiso 1 1 calc R U . . .
C17 C 0.57472(11) 0.6488(8) 0.2912(3) 0.0550(12) Uani 1 1 d . . . . .
C18 C 0.57411(11) 0.8114(8) 0.2289(4) 0.0597(12) Uani 1 1 d . . . . .
C19 C 0.55050(12) 0.8348(8) 0.1495(4) 0.0619(13) Uani 1 1 d . . . . .
C20 C 0.52626(11) 0.6928(9) 0.1318(3) 0.0572(12) Uani 1 1 d . . . . .
C21 C 0.52612(11) 0.5299(8) 0.1911(3) 0.0561(12) Uani 1 1 d . . . . .
C22 C 0.54996(13) 0.5089(8) 0.2688(3) 0.0588(12) Uani 1 1 d . . . . .
C23 C 0.73089(9) 0.3272(7) 0.8241(3) 0.0414(9) Uani 1 1 d . . . . .
C24 C 0.72910(10) 0.5320(7) 0.8501(3) 0.0437(10) Uani 1 1 d . . . . .
H24 H 0.7087 0.6010 0.8439 0.052 Uiso 1 1 calc R U . . .
C25 C 0.75773(9) 0.6327(7) 0.8852(3) 0.0421(9) Uani 1 1 d . . . . .
H25 H 0.7569 0.7724 0.9043 0.050 Uiso 1 1 calc R U . . .
C26 C 0.78782(9) 0.5332(7) 0.8932(3) 0.0420(9) Uani 1 1 d . . . . .
C27 C 0.78858(10) 0.3297(7) 0.8642(3) 0.0413(9) Uani 1 1 d . . . . .
H27 H 0.8090 0.2612 0.8675 0.050 Uiso 1 1 calc R U . . .
C28 C 0.76010(9) 0.2251(7) 0.8306(3) 0.0426(9) Uani 1 1 d . . . . .
H28 H 0.7607 0.0849 0.8123 0.051 Uiso 1 1 calc R U . . .
C29 C 0.81931(10) 0.6460(7) 0.9308(3) 0.0456(10) Uani 1 1 d . . . . .
H29A H 0.8339 0.5527 0.9730 0.055 Uiso 1 1 calc R U . . .
H29B H 0.8142 0.7646 0.9700 0.055 Uiso 1 1 calc R U . . .
C30 C 0.83722(9) 0.7231(7) 0.8502(3) 0.0430(9) Uani 1 1 d . . . . .
H30 H 0.8222 0.8153 0.8073 0.052 Uiso 1 1 calc R U . . .
C31 C 0.86780(9) 0.8438(7) 0.8889(3) 0.0391(9) Uani 1 1 d . . . . .
C32 C 0.86598(10) 1.0085(7) 0.9511(3) 0.0433(9) Uani 1 1 d . . . . .
H32 H 0.8456 1.0400 0.9710 0.052 Uiso 1 1 calc R U . . .
C33 C 0.89287(10) 1.1268(7) 0.9845(3) 0.0454(10) Uani 1 1 d . . . . .
H33 H 0.8911 1.2379 1.0272 0.054 Uiso 1 1 calc R U . . .
C34 C 0.92268(10) 1.0825(7) 0.9553(3) 0.0461(10) Uani 1 1 d . . . . .
H34 H 0.9413 1.1648 0.9767 0.055 Uiso 1 1 calc R U . . .
C35 C 0.92504(10) 0.9179(7) 0.8948(3) 0.0443(10) Uani 1 1 d . . . . .
H35 H 0.9456 0.8851 0.8769 0.053 Uiso 1 1 calc R U . . .
C36 C 0.89788(9) 0.7989(7) 0.8595(3) 0.0394(9) Uani 1 1 d . . . . .
C37 C 0.89998(9) 0.6191(7) 0.7920(3) 0.0429(9) Uani 1 1 d . . . . .
H37 H 0.9059 0.4945 0.8324 0.051 Uiso 1 1 calc R U . . .
C38 C 0.86651(10) 0.5809(9) 0.7332(3) 0.0572(13) Uani 1 1 d . . . . .
H38A H 0.8598 0.7012 0.6918 0.069 Uiso 1 1 calc R U . . .
H38B H 0.8674 0.4594 0.6913 0.069 Uiso 1 1 calc R U . . .
C39 C 0.92592(9) 0.6467(7) 0.7270(3) 0.0412(9) Uani 1 1 d . . . . .
C40 C 0.95047(9) 0.5041(7) 0.7254(3) 0.0411(9) Uani 1 1 d . . . . .
C41 C 0.97436(9) 0.5237(7) 0.6679(3) 0.0427(9) Uani 1 1 d . . . . .
C42 C 0.97451(9) 0.6906(7) 0.6097(3) 0.0429(10) Uani 1 1 d . . . . .
C43 C 0.95052(11) 0.8360(7) 0.6085(3) 0.0479(10) Uani 1 1 d . . . . .
C44 C 0.92665(9) 0.8121(7) 0.6668(3) 0.0437(9) Uani 1 1 d . . . . .
N1 N 0.79704(8) 0.1759(6) 0.6117(2) 0.0463(9) Uani 1 1 d . . . . .
N2 N 0.70050(9) 0.2162(7) 0.7878(2) 0.0509(9) Uani 1 1 d . . . . .
O1 O 0.79490(7) -0.0089(6) 0.6307(2) 0.0540(8) Uani 1 1 d . . . . .
O2 O 0.82263(7) 0.2602(6) 0.6014(2) 0.0618(9) Uani 1 1 d . . . . .
O3 O 0.65616(9) 0.5413(7) 0.4396(2) 0.0777(12) Uani 1 1 d . . . . .
O4 O 0.67503(7) 0.3106(6) 0.7773(2) 0.0626(9) Uani 1 1 d . . . . .
O5 O 0.70266(8) 0.0314(6) 0.7691(2) 0.0602(9) Uani 1 1 d . . . . .
O6 O 0.84358(7) 0.5469(5) 0.7969(2) 0.0519(8) Uani 1 1 d . . . . .
F1 F 0.59753(8) 0.9578(6) 0.2479(2) 0.0853(10) Uani 1 1 d . . . . .
F2 F 0.55119(9) 0.9990(6) 0.0917(3) 0.0949(12) Uani 1 1 d . . . . .
F3 F 0.50307(7) 0.7131(6) 0.0545(2) 0.0802(10) Uani 1 1 d . . . . .
F4 F 0.50229(8) 0.3858(6) 0.1711(2) 0.0871(11) Uani 1 1 d . . . . .
F5 F 0.54792(8) 0.3402(5) 0.3244(2) 0.0825(10) Uani 1 1 d . . . . .
F6 F 0.95182(6) 0.3344(4) 0.78123(18) 0.0576(7) Uani 1 1 d . . . . .
F7 F 0.99749(6) 0.3775(5) 0.66863(19) 0.0610(7) Uani 1 1 d . . . . .
F8 F 0.99724(6) 0.7115(5) 0.55191(17) 0.0566(7) Uani 1 1 d . . . . .
F9 F 0.94997(7) 1.0006(5) 0.5503(2) 0.0671(8) Uani 1 1 d . . . . .
F10 F 0.90368(6) 0.9598(4) 0.66362(19) 0.0598(7) Uani 1 1 d . . . . .

loop_
_atom_site_aniso_label
_atom_site_aniso_U_11
_atom_site_aniso_U_22
_atom_site_aniso_U_33
_atom_site_aniso_U_23
_atom_site_aniso_U_13
_atom_site_aniso_U_12
C1 0.043(2) 0.053(3) 0.0265(17) 0.0011(17) 0.0043(15) -0.0052(18)
C2 0.044(2) 0.048(2) 0.0276(17) 0.0000(16) 0.0052(15) -0.0038(18)
C3 0.048(2) 0.052(3) 0.0332(19) -0.0029(18) -0.0018(16) -0.0029(19)
C4 0.058(3) 0.055(3) 0.035(2) 0.0034(19) -0.0074(18) 0.008(2)
C5 0.070(3) 0.043(2) 0.036(2) -0.0001(18) -0.0049(19) -0.003(2)
C6 0.058(3) 0.055(3) 0.0270(18) 0.0030(18) 0.0013(16) -0.013(2)
C7 0.059(3) 0.069(3) 0.051(3) -0.003(2) 0.001(2) 0.009(2)
C8 0.045(2) 0.094(4) 0.042(2) -0.013(2) -0.0035(18) 0.015(2)
C9 0.042(2) 0.076(3) 0.0337(19) 0.001(2) 0.0044(16) 0.003(2)
C10 0.049(2) 0.069(3) 0.045(2) -0.009(2) -0.0008(19) -0.002(2)
C11 0.052(2) 0.063(3) 0.046(2) -0.005(2) 0.0078(19) -0.001(2)
C12 0.062(3) 0.063(3) 0.051(3) -0.003(2) 0.000(2) 0.016(2)
C13 0.061(3) 0.080(4) 0.048(3) -0.006(3) -0.003(2) 0.015(3)
C14 0.051(2) 0.065(3) 0.041(2) -0.005(2) -0.0028(18) 0.010(2)
C15 0.064(3) 0.073(4) 0.050(3) -0.005(2) -0.006(2) 0.007(3)
C16 0.055(3) 0.125(5) 0.043(2) -0.027(3) -0.012(2) 0.032(3)
C17 0.051(2) 0.068(3) 0.041(2) -0.009(2) -0.0089(18) 0.014(2)
C18 0.043(2) 0.067(3) 0.066(3) -0.004(3) -0.001(2) -0.012(2)
C19 0.063(3) 0.067(3) 0.054(3) 0.020(2) 0.004(2) 0.004(3)
C20 0.043(2) 0.088(4) 0.037(2) 0.000(2) -0.0033(17) 0.001(2)
C21 0.047(2) 0.074(3) 0.047(2) -0.003(2) 0.0043(19) -0.009(2)
C22 0.070(3) 0.068(3) 0.041(2) 0.009(2) 0.015(2) 0.005(3)
C23 0.039(2) 0.053(3) 0.0327(18) -0.0008(18) 0.0058(15) -0.0081(18)
C24 0.039(2) 0.059(3) 0.0344(19) 0.0006(18) 0.0087(15) 0.0010(19)
C25 0.047(2) 0.048(2) 0.0329(18) -0.0001(17) 0.0100(16) -0.0029(18)
C26 0.041(2) 0.056(3) 0.0304(18) 0.0030(18) 0.0083(15) -0.0051(18)
C27 0.042(2) 0.054(3) 0.0281(17) 0.0039(17) 0.0056(15) -0.0008(18)
C28 0.046(2) 0.051(2) 0.0308(18) 0.0009(17) 0.0069(15) -0.0019(19)
C29 0.042(2) 0.063(3) 0.0318(18) -0.0010(19) 0.0056(16) -0.0106(19)
C30 0.039(2) 0.057(3) 0.0341(18) -0.0027(18) 0.0071(15) -0.0028(18)
C31 0.0359(19) 0.051(2) 0.0309(17) 0.0036(17) 0.0055(14) -0.0024(17)
C32 0.040(2) 0.052(3) 0.039(2) -0.0042(18) 0.0091(16) 0.0006(18)
C33 0.047(2) 0.049(2) 0.039(2) -0.0041(18) 0.0042(17) -0.0016(19)
C34 0.045(2) 0.053(3) 0.040(2) 0.0006(19) 0.0032(16) -0.0077(19)
C35 0.039(2) 0.055(3) 0.039(2) -0.0012(19) 0.0048(16) -0.0033(18)
C36 0.0385(19) 0.046(2) 0.0339(18) 0.0004(17) 0.0071(15) -0.0002(17)
C37 0.037(2) 0.055(3) 0.0379(19) 0.0006(18) 0.0099(16) -0.0065(18)
C38 0.044(2) 0.084(4) 0.047(2) -0.021(2) 0.0159(18) -0.017(2)
C39 0.038(2) 0.051(2) 0.0347(19) -0.0021(18) 0.0059(15) -0.0060(17)
C40 0.042(2) 0.049(2) 0.0324(18) 0.0071(17) 0.0050(15) -0.0018(18)
C41 0.0355(19) 0.057(3) 0.0345(19) -0.0027(18) 0.0027(15) 0.0046(18)
C42 0.0360(19) 0.062(3) 0.0324(18) -0.0008(19) 0.0111(15) -0.0043(18)
C43 0.054(2) 0.049(3) 0.042(2) 0.0099(19) 0.0107(18) -0.003(2)
C44 0.039(2) 0.053(3) 0.040(2) 0.0033(19) 0.0069(16) 0.0057(18)
N1 0.0411(19) 0.067(3) 0.0309(16) -0.0069(17) 0.0044(13) -0.0073(17)
N2 0.044(2) 0.070(3) 0.0379(18) 0.0017(18) 0.0042(14) -0.0108(19)
O1 0.0486(17) 0.065(2) 0.0471(17) -0.0006(15) 0.0046(13) 0.0042(15)
O2 0.0432(16) 0.089(3) 0.0549(18) -0.0174(18) 0.0137(13) -0.0198(17)
O3 0.065(2) 0.107(3) 0.0532(19) -0.026(2) -0.0188(16) 0.034(2)
O4 0.0392(16) 0.083(2) 0.063(2) 0.0096(18) -0.0002(14) -0.0071(16)
O5 0.061(2) 0.063(2) 0.0560(19) -0.0097(17) 0.0075(15) -0.0176(16)
O6 0.0440(15) 0.067(2) 0.0480(16) -0.0179(15) 0.0183(13) -0.0144(14)
F1 0.080(2) 0.086(2) 0.085(2) 0.0067(18) -0.0055(17) -0.0264(18)
F2 0.099(3) 0.093(3) 0.087(2) 0.039(2) -0.0037(19) -0.010(2)
F3 0.0675(18) 0.117(3) 0.0479(15) 0.0001(16) -0.0172(13) 0.0044(18)
F4 0.070(2) 0.101(3) 0.087(2) 0.0056(19) 0.0009(16) -0.0315(19)
F5 0.097(2) 0.087(2) 0.0621(18) 0.0237(17) 0.0086(16) -0.0060(19)
F6 0.0609(15) 0.0611(17) 0.0538(14) 0.0155(13) 0.0176(12) 0.0080(13)
F7 0.0518(14) 0.0755(19) 0.0575(15) 0.0101(14) 0.0139(11) 0.0211(13)
F8 0.0488(13) 0.0801(19) 0.0446(13) 0.0028(13) 0.0191(10) -0.0021(13)
F9 0.0760(18) 0.0636(18) 0.0661(17) 0.0243(14) 0.0254(14) 0.0077(14)
F10 0.0586(15) 0.0610(17) 0.0629(16) 0.0108(13) 0.0189(12) 0.0166(13)

loop_
_atom_type_symbol
_atom_type_description
_atom_type_scat_dispersion_real
_atom_type_scat_dispersion_imag
_atom_type_scat_source
C C 0.0181 0.0091 'International Tables Vol C Tables 4.2.6.8 and 6.1.1.4'
H H 0.0000 0.0000 'International Tables Vol C Tables 4.2.6.8 and 6.1.1.4'
N N 0.0311 0.0180 'International Tables Vol C Tables 4.2.6.8 and 6.1.1.4'
O O 0.0492 0.0322 'International Tables Vol C Tables 4.2.6.8 and 6.1.1.4'
F F 0.0727 0.0534 'International Tables Vol C Tables 4.2.6.8 and 6.1.1.4'

loop_
_geom_angle_atom_site_label_1
_geom_angle_atom_site_label_2
_geom_angle_atom_site_label_3
_geom_angle
_geom_angle_site_symmetry_1
_geom_angle_site_symmetry_3
_geom_angle_publ_flag
C2 C1 C6 121.9(4) . . ?
C2 C1 N1 119.1(4) . . ?
C6 C1 N1 119.0(4) . . ?
C1 C2 C3 119.3(4) . . ?
C1 C2 H2 120.4 . . ?
C3 C2 H2 120.4 . . ?
C2 C3 C4 120.8(4) . . ?
C2 C3 H3 119.6 . . ?
C4 C3 H3 119.6 . . ?
C5 C4 C3 118.1(4) . . ?
C5 C4 C7 122.2(4) . . ?
C3 C4 C7 119.7(4) . . ?
C4 C5 C6 121.9(4) . . ?
C4 C5 H5 119.1 . . ?
C6 C5 H5 119.1 . . ?
C1 C6 C5 117.8(4) . . ?
C1 C6 H6 121.1 . . ?
C5 C6 H6 121.1 . . ?
C8 C7 C4 114.7(4) . . ?
C8 C7 H7A 108.6 . . ?
C4 C7 H7A 108.6 . . ?
C8 C7 H7B 108.6 . . ?
C4 C7 H7B 108.6 . . ?
H7A C7 H7B 107.6 . . ?
O3 C8 C7 106.5(4) . . ?
O3 C8 C9 113.9(4) . . ?
C7 C8 C9 113.6(4) . . ?
O3 C8 H8 107.5 . . ?
C7 C8 H8 107.5 . . ?
C9 C8 H8 107.5 . . ?
C14 C9 C10 117.7(4) . . ?
C14 C9 C8 122.5(4) . . ?
C10 C9 C8 119.7(4) . . ?
C11 C10 C9 121.5(4) . . ?
C11 C10 H10 119.2 . . ?
C9 C10 H10 119.2 . . ?
C10 C11 C12 119.8(5) . . ?
C10 C11 H11 120.1 . . ?
C12 C11 H11 120.1 . . ?
C13 C12 C11 120.5(5) . . ?
C13 C12 H12 119.7 . . ?
C11 C12 H12 119.7 . . ?
C12 C13 C14 120.3(5) . . ?
C12 C13 H13 119.9 . . ?
C14 C13 H13 119.9 . . ?
C9 C14 C13 119.9(4) . . ?
C9 C14 C15 118.4(4) . . ?
C13 C14 C15 121.7(4) . . ?
C16 C15 C14 109.1(4) . . ?
C16 C15 C17 111.5(4) . . ?
C14 C15 C17 113.3(4) . . ?
C16 C15 H15 107.6 . . ?
C14 C15 H15 107.6 . . ?
C17 C15 H15 107.6 . . ?
O3 C16 C15 111.6(4) . . ?
O3 C16 H16A 109.3 . . ?
C15 C16 H16A 109.3 . . ?
O3 C16 H16B 109.3 . . ?
C15 C16 H16B 109.3 . . ?
H16A C16 H16B 108.0 . . ?
C22 C17 C18 115.1(4) . . ?
C22 C17 C15 119.8(5) . . ?
C18 C17 C15 125.1(5) . . ?
F1 C18 C17 118.2(4) . . ?
F1 C18 C19 118.7(5) . . ?
C17 C18 C19 123.1(5) . . ?
F2 C19 C20 120.8(4) . . ?
F2 C19 C18 120.0(5) . . ?
C20 C19 C18 119.2(5) . . ?
F3 C20 C21 120.5(5) . . ?
F3 C20 C19 119.9(5) . . ?
C21 C20 C19 119.5(4) . . ?
C20 C21 F4 119.0(4) . . ?
C20 C21 C22 120.2(5) . . ?
F4 C21 C22 120.8(5) . . ?
F5 C22 C21 116.2(5) . . ?
F5 C22 C17 120.9(4) . . ?
C21 C22 C17 122.9(5) . . ?
C28 C23 C24 122.0(4) . . ?
C28 C23 N2 118.9(4) . . ?
C24 C23 N2 119.1(4) . . ?
C25 C24 C23 118.3(4) . . ?
C25 C24 H24 120.9 . . ?
C23 C24 H24 120.9 . . ?
C24 C25 C26 121.2(4) . . ?
C24 C25 H25 119.4 . . ?
C26 C25 H25 119.4 . . ?
C27 C26 C25 118.7(4) . . ?
C27 C26 C29 120.5(4) . . ?
C25 C26 C29 120.9(4) . . ?
C28 C27 C26 121.0(4) . . ?
C28 C27 H27 119.5 . . ?
C26 C27 H27 119.5 . . ?
C23 C28 C27 118.9(4) . . ?
C23 C28 H28 120.6 . . ?
C27 C28 H28 120.6 . . ?
C26 C29 C30 112.8(3) . . ?
C26 C29 H29A 109.0 . . ?
C30 C29 H29A 109.0 . . ?
C26 C29 H29B 109.0 . . ?
C30 C29 H29B 109.0 . . ?
H29A C29 H29B 107.8 . . ?
O6 C30 C31 113.4(3) . . ?
O6 C30 C29 106.0(4) . . ?
C31 C30 C29 112.0(3) . . ?
O6 C30 H30 108.4 . . ?
C31 C30 H30 108.4 . . ?
C29 C30 H30 108.4 . . ?
C32 C31 C36 118.7(4) . . ?
C32 C31 C30 120.1(3) . . ?
C36 C31 C30 121.0(4) . . ?
C33 C32 C31 121.8(4) . . ?
C33 C32 H32 119.1 . . ?
C31 C32 H32 119.1 . . ?
C32 C33 C34 119.4(4) . . ?
C32 C33 H33 120.3 . . ?
C34 C33 H33 120.3 . . ?
C35 C34 C33 119.5(4) . . ?
C35 C34 H34 120.2 . . ?
C33 C34 H34 120.2 . . ?
C34 C35 C36 121.5(4) . . ?
C34 C35 H35 119.2 . . ?
C36 C35 H35 119.2 . . ?
C35 C36 C31 118.9(4) . . ?
C35 C36 C37 122.2(3) . . ?
C31 C36 C37 118.9(3) . . ?
C36 C37 C38 109.4(3) . . ?
C36 C37 C39 113.4(3) . . ?
C38 C37 C39 111.1(3) . . ?
C36 C37 H37 107.6 . . ?
C38 C37 H37 107.6 . . ?
C39 C37 H37 107.6 . . ?
O6 C38 C37 108.9(3) . . ?
O6 C38 H38A 109.9 . . ?
C37 C38 H38A 109.9 . . ?
O6 C38 H38B 109.9 . . ?
C37 C38 H38B 109.9 . . ?
H38A C38 H38B 108.3 . . ?
C44 C39 C40 115.7(3) . . ?
C44 C39 C37 123.1(4) . . ?
C40 C39 C37 121.2(4) . . ?
F6 C40 C41 116.6(4) . . ?
F6 C40 C39 120.5(3) . . ?
C41 C40 C39 123.0(4) . . ?
F7 C41 C42 120.0(3) . . ?
F7 C41 C40 120.2(4) . . ?
C42 C41 C40 119.8(4) . . ?
F8 C42 C41 120.9(4) . . ?
F8 C42 C43 119.8(4) . . ?
C41 C42 C43 119.3(3) . . ?
F9 C43 C42 120.1(4) . . ?
F9 C43 C44 120.1(4) . . ?
C42 C43 C44 119.8(4) . . ?
F10 C44 C39 119.9(3) . . ?
F10 C44 C43 117.6(4) . . ?
C39 C44 C43 122.5(4) . . ?
O2 N1 O1 123.6(4) . . ?
O2 N1 C1 118.8(4) . . ?
O1 N1 C1 117.5(3) . . ?
O4 N2 O5 123.9(4) . . ?
O4 N2 C23 118.4(4) . . ?
O5 N2 C23 117.7(4) . . ?
C16 O3 C8 114.8(4) . . ?
C30 O6 C38 113.8(3) . . ?

loop_
_geom_bond_atom_site_label_1
_geom_bond_atom_site_label_2
_geom_bond_distance
_geom_bond_site_symmetry_2
_geom_bond_publ_flag
C1 C2 1.379(5) . ?
C1 C6 1.385(6) . ?
C1 N1 1.453(5) . ?
C2 C3 1.385(6) . ?
C2 H2 0.9500 . ?
C3 C4 1.400(6) . ?
C3 H3 0.9500 . ?
C4 C5 1.391(6) . ?
C4 C7 1.524(6) . ?
C5 C6 1.396(6) . ?
C5 H5 0.9500 . ?
C6 H6 0.9500 . ?
C7 C8 1.484(7) . ?
C7 H7A 0.9900 . ?
C7 H7B 0.9900 . ?
C8 O3 1.435(6) . ?
C8 C9 1.497(6) . ?
C8 H8 1.0000 . ?
C9 C14 1.384(6) . ?
C9 C10 1.417(7) . ?
C10 C11 1.355(7) . ?
C10 H10 0.9500 . ?
C11 C12 1.370(6) . ?
C11 H11 0.9500 . ?
C12 C13 1.367(7) . ?
C12 H12 0.9500 . ?
C13 C14 1.399(7) . ?
C13 H13 0.9500 . ?
C14 C15 1.527(7) . ?
C15 C16 1.508(7) . ?
C15 C17 1.530(6) . ?
C15 H15 1.0000 . ?
C16 O3 1.399(5) . ?
C16 H16A 0.9900 . ?
C16 H16B 0.9900 . ?
C17 C22 1.372(7) . ?
C17 C18 1.373(7) . ?
C18 F1 1.357(6) . ?
C18 C19 1.377(7) . ?
C19 F2 1.346(6) . ?
C19 C20 1.360(7) . ?
C20 F3 1.344(5) . ?
C20 C21 1.351(7) . ?
C21 F4 1.360(6) . ?
C21 C22 1.364(7) . ?
C22 F5 1.359(6) . ?
C23 C28 1.372(6) . ?
C23 C24 1.387(6) . ?
C23 N2 1.474(5) . ?
C24 C25 1.380(6) . ?
C24 H24 0.9500 . ?
C25 C26 1.394(6) . ?
C25 H25 0.9500 . ?
C26 C27 1.388(6) . ?
C26 C29 1.520(5) . ?
C27 C28 1.382(6) . ?
C27 H27 0.9500 . ?
C28 H28 0.9500 . ?
C29 C30 1.531(5) . ?
C29 H29A 0.9900 . ?
C29 H29B 0.9900 . ?
C30 O6 1.416(5) . ?
C30 C31 1.520(5) . ?
C30 H30 1.0000 . ?
C31 C32 1.393(6) . ?
C31 C36 1.402(5) . ?
C32 C33 1.377(6) . ?
C32 H32 0.9500 . ?
C33 C34 1.389(6) . ?
C33 H33 0.9500 . ?
C34 C35 1.381(6) . ?
C34 H34 0.9500 . ?
C35 C36 1.394(6) . ?
C35 H35 0.9500 . ?
C36 C37 1.518(6) . ?
C37 C38 1.523(6) . ?
C37 C39 1.523(5) . ?
C37 H37 1.0000 . ?
C38 O6 1.419(5) . ?
C38 H38A 0.9900 . ?
C38 H38B 0.9900 . ?
C39 C44 1.373(6) . ?
C39 C40 1.379(6) . ?
C40 F6 1.352(5) . ?
C40 C41 1.376(5) . ?
C41 F7 1.349(5) . ?
C41 C42 1.361(6) . ?
C42 F8 1.340(4) . ?
C42 C43 1.371(6) . ?
C43 F9 1.347(5) . ?
C43 C44 1.385(6) . ?
C44 F10 1.349(5) . ?
N1 O2 1.222(4) . ?
N1 O1 1.239(5) . ?
N2 O4 1.211(5) . ?
N2 O5 1.238(5) . ?

loop_
_geom_torsion_atom_site_label_1
_geom_torsion_atom_site_label_2
_geom_torsion_atom_site_label_3
_geom_torsion_atom_site_label_4
_geom_torsion
_geom_torsion_site_symmetry_1
_geom_torsion_site_symmetry_2
_geom_torsion_site_symmetry_3
_geom_torsion_site_symmetry_4
_geom_torsion_publ_flag
C6 C1 C2 C3 -0.3(5) . . . . ?
N1 C1 C2 C3 177.8(3) . . . . ?
C1 C2 C3 C4 -4.4(6) . . . . ?
C2 C3 C4 C5 5.3(6) . . . . ?
C2 C3 C4 C7 -171.9(4) . . . . ?
C3 C4 C5 C6 -1.7(6) . . . . ?
C7 C4 C5 C6 175.4(4) . . . . ?
C2 C1 C6 C5 3.7(5) . . . . ?
N1 C1 C6 C5 -174.3(3) . . . . ?
C4 C5 C6 C1 -2.7(6) . . . . ?
C5 C4 C7 C8 101.3(5) . . . . ?
C3 C4 C7 C8 -81.6(6) . . . . ?
C4 C7 C8 O3 57.5(6) . . . . ?
C4 C7 C8 C9 -176.3(5) . . . . ?
O3 C8 C9 C14 -8.5(7) . . . . ?
C7 C8 C9 C14 -130.7(5) . . . . ?
O3 C8 C9 C10 173.7(4) . . . . ?
C7 C8 C9 C10 51.5(7) . . . . ?
C14 C9 C10 C11 -1.0(7) . . . . ?
C8 C9 C10 C11 176.9(5) . . . . ?
C9 C10 C11 C12 -1.6(8) . . . . ?
C10 C11 C12 C13 5.0(8) . . . . ?
C11 C12 C13 C14 -5.9(8) . . . . ?
C10 C9 C14 C13 0.2(7) . . . . ?
C8 C9 C14 C13 -177.6(5) . . . . ?
C10 C9 C14 C15 -176.5(4) . . . . ?
C8 C9 C14 C15 5.7(7) . . . . ?
C12 C13 C14 C9 3.2(8) . . . . ?
C12 C13 C14 C15 179.8(5) . . . . ?
C9 C14 C15 C16 -27.6(6) . . . . ?
C13 C14 C15 C16 155.7(5) . . . . ?
C9 C14 C15 C17 -152.5(5) . . . . ?
C13 C14 C15 C17 30.8(7) . . . . ?
C14 C15 C16 O3 55.5(7) . . . . ?
C17 C15 C16 O3 -178.6(5) . . . . ?
C16 C15 C17 C22 113.3(6) . . . . ?
C14 C15 C17 C22 -123.1(5) . . . . ?
C16 C15 C17 C18 -68.3(7) . . . . ?
C14 C15 C17 C18 55.3(7) . . . . ?
C22 C17 C18 F1 178.7(4) . . . . ?
C15 C17 C18 F1 0.2(8) . . . . ?
C22 C17 C18 C19 0.2(8) . . . . ?
C15 C17 C18 C19 -178.3(5) . . . . ?
F1 C18 C19 F2 0.9(8) . . . . ?
C17 C18 C19 F2 179.5(5) . . . . ?
F1 C18 C19 C20 -177.7(5) . . . . ?
C17 C18 C19 C20 0.9(8) . . . . ?
F2 C19 C20 F3 1.5(8) . . . . ?
C18 C19 C20 F3 -179.8(5) . . . . ?
F2 C19 C20 C21 -179.8(5) . . . . ?
C18 C19 C20 C21 -1.2(8) . . . . ?
F3 C20 C21 F4 0.5(7) . . . . ?
C19 C20 C21 F4 -178.1(5) . . . . ?
F3 C20 C21 C22 179.2(4) . . . . ?
C19 C20 C21 C22 0.6(8) . . . . ?
C20 C21 C22 F5 -179.9(4) . . . . ?
F4 C21 C22 F5 -1.2(7) . . . . ?
C20 C21 C22 C17 0.5(8) . . . . ?
F4 C21 C22 C17 179.2(5) . . . . ?
C18 C17 C22 F5 179.6(4) . . . . ?
C15 C17 C22 F5 -1.9(7) . . . . ?
C18 C17 C22 C21 -0.8(7) . . . . ?
C15 C17 C22 C21 177.8(5) . . . . ?
C28 C23 C24 C25 -1.3(6) . . . . ?
N2 C23 C24 C25 179.1(3) . . . . ?
C23 C24 C25 C26 1.0(6) . . . . ?
C24 C25 C26 C27 0.5(6) . . . . ?
C24 C25 C26 C29 179.2(3) . . . . ?
C25 C26 C27 C28 -1.8(5) . . . . ?
C29 C26 C27 C28 179.5(3) . . . . ?
C24 C23 C28 C27 0.1(6) . . . . ?
N2 C23 C28 C27 179.6(3) . . . . ?
C26 C27 C28 C23 1.5(5) . . . . ?
C27 C26 C29 C30 80.1(5) . . . . ?
C25 C26 C29 C30 -98.5(4) . . . . ?
C26 C29 C30 O6 -58.4(5) . . . . ?
C26 C29 C30 C31 177.4(4) . . . . ?
O6 C30 C31 C32 -173.2(4) . . . . ?
C29 C30 C31 C32 -53.3(5) . . . . ?
O6 C30 C31 C36 9.9(5) . . . . ?
C29 C30 C31 C36 129.9(4) . . . . ?
C36 C31 C32 C33 -0.3(6) . . . . ?
C30 C31 C32 C33 -177.2(4) . . . . ?
C31 C32 C33 C34 0.4(6) . . . . ?
C32 C33 C34 C35 -1.4(6) . . . . ?
C33 C34 C35 C36 2.3(6) . . . . ?
C34 C35 C36 C31 -2.2(6) . . . . ?
C34 C35 C36 C37 179.2(4) . . . . ?
C32 C31 C36 C35 1.2(6) . . . . ?
C30 C31 C36 C35 178.1(4) . . . . ?
C32 C31 C36 C37 179.8(4) . . . . ?
C30 C31 C36 C37 -3.3(6) . . . . ?
C35 C36 C37 C38 -155.4(4) . . . . ?
C31 C36 C37 C38 26.0(5) . . . . ?
C35 C36 C37 C39 -30.8(5) . . . . ?
C31 C36 C37 C39 150.6(4) . . . . ?
C36 C37 C38 O6 -56.7(5) . . . . ?
C39 C37 C38 O6 177.4(4) . . . . ?
C36 C37 C39 C44 -56.3(5) . . . . ?
C38 C37 C39 C44 67.4(5) . . . . ?
C36 C37 C39 C40 123.6(4) . . . . ?
C38 C37 C39 C40 -112.7(5) . . . . ?
C44 C39 C40 F6 -179.3(4) . . . . ?
C37 C39 C40 F6 0.7(6) . . . . ?
C44 C39 C40 C41 0.0(6) . . . . ?
C37 C39 C40 C41 -179.9(4) . . . . ?
F6 C40 C41 F7 0.3(6) . . . . ?
C39 C40 C41 F7 -179.1(4) . . . . ?
F6 C40 C41 C42 179.9(3) . . . . ?
C39 C40 C41 C42 0.5(6) . . . . ?
F7 C41 C42 F8 0.7(6) . . . . ?
C40 C41 C42 F8 -179.0(4) . . . . ?
F7 C41 C42 C43 178.9(4) . . . . ?
C40 C41 C42 C43 -0.7(6) . . . . ?
F8 C42 C43 F9 -0.7(6) . . . . ?
C41 C42 C43 F9 -179.0(4) . . . . ?
F8 C42 C43 C44 178.7(4) . . . . ?
C41 C42 C43 C44 0.4(6) . . . . ?
C40 C39 C44 F10 -179.8(4) . . . . ?
C37 C39 C44 F10 0.2(6) . . . . ?
C40 C39 C44 C43 -0.4(6) . . . . ?
C37 C39 C44 C43 179.6(4) . . . . ?
F9 C43 C44 F10 -1.0(6) . . . . ?
C42 C43 C44 F10 179.6(4) . . . . ?
F9 C43 C44 C39 179.6(4) . . . . ?
C42 C43 C44 C39 0.2(7) . . . . ?
C2 C1 N1 O2 152.1(4) . . . . ?
C6 C1 N1 O2 -29.8(5) . . . . ?
C2 C1 N1 O1 -27.8(5) . . . . ?
C6 C1 N1 O1 150.3(4) . . . . ?
C28 C23 N2 O4 -176.0(4) . . . . ?
C24 C23 N2 O4 3.6(5) . . . . ?
C28 C23 N2 O5 3.6(5) . . . . ?
C24 C23 N2 O5 -176.9(4) . . . . ?
C15 C16 O3 C8 -62.7(7) . . . . ?
C7 C8 O3 C16 163.1(5) . . . . ?
C9 C8 O3 C16 37.0(7) . . . . ?
C31 C30 O6 C38 -42.9(5) . . . . ?
C29 C30 O6 C38 -166.2(3) . . . . ?
C37 C38 O6 C30 68.1(5) . . . . ?
